data_2214729
loop_
_publ_author_name
'Ya-Ming Wu'
'Guo-Qing Cao'
'Ming-Yi Qian'
'Hong-Jun Zhu'

_publ_section_title
;
 (1,1'-Binaphthyl-2,2'-dioxy)diacetic acid
;
_journal_coeditor_code HK2284
_journal_issue 8
_journal_name_full 'Acta Crystallographica Section E'
_journal_page_first o3446
_journal_page_last o3446
_journal_paper_doi 10.1107/S1600536807032825
_journal_volume 63
_journal_year 2007
_chemical_formula_iupac 'C24 H18 O6'
_chemical_formula_moiety 'C24 H18 O6'
_chemical_formula_sum 'C24 H18 O6'
_chemical_formula_weight 402.38
_chemical_melting_point 211
_chemical_name_systematic
;
(1,1'-Binaphthyl-2,2'-dioxy)diacetic acid
;
_space_group_IT_number 2
_symmetry_cell_setting triclinic
_symmetry_space_group_name_Hall '-P 1'
_symmetry_space_group_name_H-M 'P -1'
_atom_sites_solution_hydrogens geom
_atom_sites_solution_primary direct
_atom_sites_solution_secondary difmap
_audit_creation_method SHELXL-97
_cell_angle_alpha 85.55(3)
_cell_angle_beta 83.11(3)
_cell_angle_gamma 85.50(3)
_cell_formula_units_Z 4
_cell_length_a 7.3160(15)
_cell_length_b 14.067(3)
_cell_length_c 19.386(4)
_cell_measurement_reflns_used 25
_cell_measurement_temperature 298(2)
_cell_measurement_theta_max 12
_cell_measurement_theta_min 9
_cell_volume 1969.9(7)
_computing_cell_refinement 'CAD-4 Software'
_computing_data_collection 'CAD-4 Software (Enraf--Nonius, 1985)'
_computing_data_reduction 'XCAD4 (Harms & Wocadlo, 1995)'
_computing_molecular_graphics 'SHELXTL (Bruker, 2000)'
_computing_publication_material SHELXTL
_computing_structure_refinement 'SHELXL97 (Sheldrick, 1997)'
_computing_structure_solution 'SHELXS97 (Sheldrick, 1997)'
_diffrn_ambient_temperature 298(2)
_diffrn_measured_fraction_theta_full 0.999
_diffrn_measured_fraction_theta_max 0.999
_diffrn_measurement_device_type 'Nonius CAD4 diffractometer'
_diffrn_measurement_method '\w/2\q scans'
_diffrn_radiation_monochromator graphite
_diffrn_radiation_source 'fine-focus sealed tube'
_diffrn_radiation_type MoK\a
_diffrn_radiation_wavelength 0.71073
_diffrn_reflns_av_R_equivalents 0.0451
_diffrn_reflns_av_sigmaI/netI 0.0484
_diffrn_reflns_limit_h_max 9
_diffrn_reflns_limit_h_min -8
_diffrn_reflns_limit_k_max 17
_diffrn_reflns_limit_k_min -17
_diffrn_reflns_limit_l_max 23
_diffrn_reflns_limit_l_min 0
_diffrn_reflns_number 8349
_diffrn_reflns_theta_full 25.98
_diffrn_reflns_theta_max 25.98
_diffrn_reflns_theta_min 1.06
_diffrn_standards_decay_% 0
_diffrn_standards_interval_time 120
_diffrn_standards_number 3
_exptl_absorpt_coefficient_mu 0.098
_exptl_absorpt_correction_T_max 0.9883
_exptl_absorpt_correction_T_min 0.9692
_exptl_absorpt_correction_type psi-scan
_exptl_absorpt_process_details '(North <i>et al.</i>,  1968)'
_exptl_crystal_colour white
_exptl_crystal_density_diffrn 1.357
_exptl_crystal_density_method 'not measured'
_exptl_crystal_description block
_exptl_crystal_F_000 840
_exptl_crystal_size_max 0.40
_exptl_crystal_size_mid 0.20
_exptl_crystal_size_min 0.10
_refine_diff_density_max 0.254
_refine_diff_density_min -0.255
_refine_ls_extinction_method none
_refine_ls_goodness_of_fit_ref 0.972
_refine_ls_hydrogen_treatment constr
_refine_ls_matrix_type full
_refine_ls_number_parameters 541
_refine_ls_number_reflns 7704
_refine_ls_number_restraints 0
_refine_ls_restrained_S_all 0.972
_refine_ls_R_factor_all 0.1088
_refine_ls_R_factor_gt 0.0616
_refine_ls_shift/su_max 0.000
_refine_ls_shift/su_mean 0.000
_refine_ls_structure_factor_coef Fsqd
_refine_ls_weighting_details 'calc w=1/[\s^2^(Fo^2^)+(0.0600P)^2^+3.0000P] where P=(Fo^2^+2Fc^2^)/3'
_refine_ls_weighting_scheme calc
_refine_ls_wR_factor_gt 0.1369
_refine_ls_wR_factor_ref 0.1848
_reflns_number_gt 4677
_reflns_number_total 7704
_reflns_threshold_expression I>2\s(I)
_cod_data_source_file hk2284.cif
_cod_data_source_block I
_cod_database_code 2214729
_cod_database_fobs_code 2214729

loop_
_symmetry_equiv_pos_as_xyz
'x, y, z'
'-x, -y, -z'

loop_
_atom_site_type_symbol
_atom_site_label
_atom_site_fract_x
_atom_site_fract_y
_atom_site_fract_z
_atom_site_U_iso_or_equiv
_atom_site_adp_type
_atom_site_calc_flag
_atom_site_refinement_flags
_atom_site_occupancy
O O1 0.1282(5) 0.6169(3) 0.49477(15) 0.1021(14) Uani d . 1
H H1A 0.0835 0.6059 0.5352 0.153 Uiso calc R 1
O O2 -0.0989(3) 0.73119(17) 0.49653(12) 0.0496(6) Uani d . 1
O O3 -0.0114(3) 0.77416(16) 0.35876(11) 0.0439(6) Uani d . 1
O O4 0.2512(3) 0.92721(18) 0.37989(13) 0.0565(7) Uani d . 1
O O5 0.5061(4) 0.7891(2) 0.4021(2) 0.0967(12) Uani d . 1
O O6 0.6600(3) 0.88120(19) 0.45775(14) 0.0645(8) Uani d . 1
H H6A 0.7205 0.8311 0.4666 0.097 Uiso calc R 1
C C1 0.0299(5) 0.6857(3) 0.46559(19) 0.0489(9) Uani d . 1
C C2 0.0985(5) 0.7004(3) 0.39056(18) 0.0516(9) Uani d . 1
H H2A 0.2258 0.7172 0.3856 0.062 Uiso calc R 1
H H2B 0.0942 0.6417 0.3679 0.062 Uiso calc R 1
C C3 0.0591(4) 0.8019(2) 0.29089(17) 0.0383(7) Uani d . 1
C C4 0.0597(4) 0.8975(2) 0.27175(17) 0.0385(7) Uani d . 1
C C5 0.1318(4) 0.9274(3) 0.20207(17) 0.0446(8) Uani d . 1
C C6 0.1987(4) 0.8567(3) 0.15491(18) 0.0490(9) Uani d . 1
C C7 0.1890(5) 0.7598(3) 0.1771(2) 0.0567(10) Uani d . 1
H H7A 0.2306 0.7135 0.1461 0.068 Uiso calc R 1
C C8 0.1191(5) 0.7324(3) 0.24370(19) 0.0480(9) Uani d . 1
H H8A 0.1115 0.6679 0.2576 0.058 Uiso calc R 1
C C9 0.1391(5) 1.0245(3) 0.1785(2) 0.0558(10) Uani d . 1
H H9A 0.0919 1.0719 0.2079 0.067 Uiso calc R 1
C C10 0.2173(6) 1.0496(4) 0.1109(2) 0.0780(14) Uani d . 1
H H10A 0.2263 1.1137 0.0963 0.094 Uiso calc R 1
C C11 0.2825(6) 0.9791(5) 0.0648(2) 0.0844(16) Uani d . 1
H H11A 0.3305 0.9968 0.0194 0.101 Uiso calc R 1
C C12 0.2758(5) 0.8867(4) 0.0860(2) 0.0742(14) Uani d . 1
H H12A 0.3223 0.8407 0.0553 0.089 Uiso calc R 1
C C13 -0.0051(4) 0.9716(2) 0.32173(16) 0.0372(7) Uani d . 1
C C14 -0.1729(4) 1.0295(2) 0.31468(17) 0.0412(8) Uani d . 1
C C15 -0.2220(5) 1.1072(2) 0.35663(19) 0.0457(8) Uani d . 1
C C16 -0.1044(5) 1.1245(3) 0.4057(2) 0.0518(9) Uani d . 1
H H16A -0.1338 1.1762 0.4330 0.062 Uiso calc R 1
C C17 0.0530(5) 1.0671(3) 0.41447(19) 0.0512(9) Uani d . 1
H H17A 0.1288 1.0797 0.4474 0.061 Uiso calc R 1
C C18 0.0981(5) 0.9890(2) 0.37306(18) 0.0442(8) Uani d . 1
C C19 -0.2954(4) 1.0097(3) 0.26709(19) 0.0482(9) Uani d . 1
H H19A -0.2672 0.9582 0.2395 0.058 Uiso calc R 1
C C20 -0.4542(5) 1.0658(3) 0.2616(2) 0.0610(11) Uani d . 1
H H20A -0.5334 1.0514 0.2303 0.073 Uiso calc R 1
C C21 -0.5009(5) 1.1439(3) 0.3016(2) 0.0613(11) Uani d . 1
H H21A -0.6089 1.1818 0.2964 0.074 Uiso calc R 1
C C22 -0.3881(5) 1.1643(3) 0.3482(2) 0.0542(9) Uani d . 1
H H22A -0.4198 1.2164 0.3750 0.065 Uiso calc R 1
C C23 0.3781(4) 0.9458(2) 0.42561(18) 0.0438(8) Uani d . 1
H H23A 0.3154 0.9531 0.4721 0.053 Uiso calc R 1
H H23B 0.4373 1.0041 0.4097 0.053 Uiso calc R 1
C C24 0.5175(5) 0.8630(3) 0.42612(19) 0.0497(9) Uani d . 1
O O7 0.9951(4) 0.4283(2) 0.37652(15) 0.0893(11) Uani d . 1
O O8 1.2485(4) 0.33147(19) 0.37122(14) 0.0630(7) Uani d . 1
H H8B 1.2045 0.3133 0.4105 0.095 Uiso calc R 1
O O9 1.0627(3) 0.48722(16) 0.23955(12) 0.0485(6) Uani d . 1
O O10 0.5807(3) 0.59017(17) 0.28705(11) 0.0474(6) Uani d . 1
O O11 0.4509(4) 0.5109(2) 0.41261(13) 0.0653(8) Uani d . 1
O O12 0.6800(4) 0.56388(19) 0.46200(13) 0.0593(7) Uani d . 1
H H12B 0.6259 0.5375 0.4970 0.089 Uiso calc R 1
C C25 1.1379(5) 0.3985(3) 0.34557(18) 0.0482(9) Uani d . 1
C C26 1.2070(5) 0.4393(3) 0.27429(18) 0.0513(9) Uani d . 1
H H26A 1.2994 0.4838 0.2783 0.062 Uiso calc R 1
H H26B 1.2653 0.3881 0.2468 0.062 Uiso calc R 1
C C27 0.9372(4) 0.4332(2) 0.21556(16) 0.0401(7) Uani d . 1
C C28 0.9505(5) 0.3324(2) 0.22164(18) 0.0497(9) Uani d . 1
H H28A 1.0445 0.2999 0.2442 0.060 Uiso calc R 1
C C29 0.8276(5) 0.2822(3) 0.19487(19) 0.0535(9) Uani d . 1
H H29A 0.8391 0.2157 0.1996 0.064 Uiso calc R 1
C C30 0.6842(5) 0.3280(3) 0.16040(18) 0.0486(9) Uani d . 1
C C31 0.6660(4) 0.4297(2) 0.15515(17) 0.0427(8) Uani d . 1
C C32 0.7939(4) 0.4826(2) 0.18415(16) 0.0379(7) Uani d . 1
C C33 0.5600(6) 0.2773(3) 0.1296(2) 0.0675(11) Uani d . 1
H H33A 0.5688 0.2109 0.1345 0.081 Uiso calc R 1
C C34 0.4273(6) 0.3232(3) 0.0929(2) 0.0729(12) Uani d . 1
H H34A 0.3484 0.2885 0.0720 0.088 Uiso calc R 1
C C35 0.4119(6) 0.4234(3) 0.0871(2) 0.0683(12) Uani d . 1
H H35A 0.3226 0.4551 0.0617 0.082 Uiso calc R 1
C C36 0.5238(5) 0.4749(3) 0.11768(19) 0.0551(9) Uani d . 1
H H36A 0.5076 0.5413 0.1141 0.066 Uiso calc R 1
C C37 0.7715(4) 0.5891(2) 0.17765(16) 0.0389(7) Uani d . 1
C C38 0.8468(4) 0.6408(2) 0.11561(16) 0.0417(8) Uani d . 1
C C39 0.8064(5) 0.7410(2) 0.10647(17) 0.0432(8) Uani d . 1
C C40 0.8834(5) 0.7916(3) 0.04569(19) 0.0552(10) Uani d . 1
H H40A 0.8547 0.8570 0.0390 0.066 Uiso calc R 1
C C41 0.9990(6) 0.7457(3) -0.0032(2) 0.0660(12) Uani d . 1
H H41A 1.0511 0.7801 -0.0426 0.079 Uiso calc R 1
C C42 1.0399(6) 0.6477(3) 0.0054(2) 0.0644(11) Uani d . 1
H H42A 1.1179 0.6166 -0.0285 0.077 Uiso calc R 1
C C43 0.9660(5) 0.5965(3) 0.06357(18) 0.0534(9) Uani d . 1
H H43A 0.9954 0.5310 0.0687 0.064 Uiso calc R 1
C C44 0.6597(4) 0.6392(2) 0.22741(16) 0.0413(8) Uani d . 1
C C45 0.6222(5) 0.7385(3) 0.21914(18) 0.0469(8) Uani d . 1
H H45A 0.5512 0.7706 0.2543 0.056 Uiso calc R 1
C C46 0.6894(5) 0.7875(2) 0.15982(18) 0.0483(9) Uani d . 1
H H46A 0.6588 0.8527 0.1537 0.058 Uiso calc R 1
C C47 0.6854(4) 0.5974(2) 0.34339(16) 0.0418(8) Uani d . 1
H H47A 0.7004 0.6643 0.3487 0.050 Uiso calc R 1
H H47B 0.8071 0.5658 0.3330 0.050 Uiso calc R 1
C C48 0.5953(5) 0.5537(2) 0.40964(17) 0.0444(8) Uani d . 1

loop_
_atom_site_aniso_label
_atom_site_aniso_U_11
_atom_site_aniso_U_22
_atom_site_aniso_U_33
_atom_site_aniso_U_12
_atom_site_aniso_U_13
_atom_site_aniso_U_23
O1 0.100(2) 0.125(3) 0.0570(19) 0.072(2) 0.0118(17) 0.0372(18)
O2 0.0481(14) 0.0529(15) 0.0468(14) 0.0151(11) -0.0153(11) -0.0012(11)
O3 0.0453(13) 0.0425(13) 0.0418(13) 0.0081(10) -0.0111(10) 0.0080(10)
O4 0.0537(15) 0.0574(16) 0.0638(17) 0.0224(12) -0.0366(13) -0.0196(13)
O5 0.075(2) 0.067(2) 0.163(4) 0.0281(16) -0.068(2) -0.048(2)
O6 0.0557(16) 0.0639(17) 0.081(2) 0.0169(13) -0.0441(15) -0.0138(14)
C1 0.047(2) 0.052(2) 0.046(2) 0.0129(17) -0.0149(16) 0.0039(16)
C2 0.049(2) 0.055(2) 0.048(2) 0.0143(17) -0.0112(17) 0.0089(17)
C3 0.0336(16) 0.0438(19) 0.0392(18) 0.0014(14) -0.0150(14) 0.0000(14)
C4 0.0326(16) 0.0440(19) 0.0410(18) -0.0020(13) -0.0188(14) 0.0051(14)
C5 0.0401(18) 0.053(2) 0.0420(19) -0.0010(15) -0.0206(15) 0.0079(16)
C6 0.0354(18) 0.073(3) 0.0380(19) 0.0085(17) -0.0094(15) -0.0023(17)
C7 0.052(2) 0.074(3) 0.046(2) 0.0091(19) -0.0164(18) -0.0129(19)
C8 0.048(2) 0.0422(19) 0.054(2) 0.0096(15) -0.0149(17) -0.0074(16)
C9 0.049(2) 0.064(2) 0.054(2) -0.0004(18) -0.0195(18) 0.0143(19)
C10 0.072(3) 0.096(4) 0.064(3) -0.012(3) -0.021(2) 0.037(3)
C11 0.068(3) 0.128(5) 0.050(3) -0.002(3) -0.007(2) 0.030(3)
C12 0.049(2) 0.125(4) 0.044(2) 0.007(2) -0.0062(18) 0.009(3)
C13 0.0368(17) 0.0347(17) 0.0412(18) -0.0003(13) -0.0148(14) 0.0047(14)
C14 0.0429(18) 0.0371(18) 0.0454(19) -0.0006(14) -0.0208(15) 0.0072(14)
C15 0.0454(19) 0.0401(19) 0.052(2) -0.0010(15) -0.0152(16) 0.0065(16)
C16 0.048(2) 0.045(2) 0.063(2) 0.0119(16) -0.0148(18) -0.0103(17)
C17 0.051(2) 0.051(2) 0.057(2) 0.0043(17) -0.0279(18) -0.0131(18)
C18 0.0428(19) 0.0413(19) 0.051(2) 0.0065(15) -0.0232(16) 0.0002(15)
C19 0.0359(18) 0.055(2) 0.055(2) -0.0006(15) -0.0178(16) 0.0002(17)
C20 0.051(2) 0.069(3) 0.066(3) 0.0055(19) -0.030(2) 0.005(2)
C21 0.042(2) 0.066(3) 0.076(3) 0.0097(18) -0.025(2) 0.012(2)
C22 0.046(2) 0.046(2) 0.070(3) 0.0088(16) -0.0147(19) 0.0042(18)
C23 0.0411(18) 0.051(2) 0.0417(19) 0.0079(15) -0.0215(15) -0.0062(15)
C24 0.051(2) 0.048(2) 0.053(2) 0.0108(16) -0.0249(17) -0.0068(17)
O7 0.083(2) 0.119(3) 0.0491(17) 0.056(2) 0.0016(15) 0.0225(17)
O8 0.0590(16) 0.0675(18) 0.0552(16) 0.0246(13) -0.0069(13) 0.0137(13)
O9 0.0542(14) 0.0470(14) 0.0458(14) -0.0003(11) -0.0205(11) 0.0062(11)
O10 0.0498(14) 0.0608(15) 0.0323(12) -0.0097(11) -0.0069(10) 0.0017(11)
O11 0.0611(17) 0.093(2) 0.0433(15) -0.0236(15) -0.0045(13) 0.0043(14)
O12 0.0638(17) 0.0755(19) 0.0393(14) -0.0134(14) -0.0126(12) 0.0104(12)
C25 0.049(2) 0.049(2) 0.046(2) 0.0165(16) -0.0166(17) -0.0023(16)
C26 0.048(2) 0.058(2) 0.048(2) 0.0098(17) -0.0168(17) 0.0008(17)
C27 0.0417(18) 0.0448(19) 0.0324(17) -0.0032(14) -0.0053(14) 0.0083(14)
C28 0.054(2) 0.045(2) 0.049(2) 0.0071(17) -0.0145(17) 0.0050(16)
C29 0.066(2) 0.046(2) 0.047(2) -0.0014(18) -0.0104(18) 0.0088(17)
C30 0.058(2) 0.047(2) 0.0397(19) -0.0085(17) -0.0036(16) 0.0073(16)
C31 0.0380(18) 0.052(2) 0.0372(18) -0.0017(15) -0.0071(14) 0.0045(15)
C32 0.0383(17) 0.0440(18) 0.0294(16) -0.0010(14) -0.0024(13) 0.0054(13)
C33 0.083(3) 0.057(3) 0.067(3) -0.018(2) -0.020(2) 0.006(2)
C34 0.072(3) 0.074(3) 0.080(3) -0.023(2) -0.032(2) 0.000(2)
C35 0.053(2) 0.087(3) 0.068(3) -0.010(2) -0.024(2) 0.009(2)
C36 0.056(2) 0.059(2) 0.050(2) 0.0007(18) -0.0141(18) 0.0067(18)
C37 0.0402(17) 0.0447(19) 0.0316(17) 0.0036(14) -0.0119(14) 0.0048(14)
C38 0.0422(18) 0.051(2) 0.0315(17) 0.0014(15) -0.0113(14) 0.0055(14)
C39 0.050(2) 0.0458(19) 0.0344(18) 0.0070(15) -0.0159(15) 0.0025(14)
C40 0.071(3) 0.052(2) 0.043(2) -0.0036(19) -0.0196(19) 0.0168(17)
C41 0.091(3) 0.069(3) 0.037(2) -0.022(2) -0.002(2) 0.0161(19)
C42 0.078(3) 0.069(3) 0.041(2) -0.007(2) 0.009(2) 0.0014(19)
C43 0.066(2) 0.053(2) 0.0374(19) 0.0066(18) 0.0020(17) 0.0022(16)
C44 0.0367(17) 0.056(2) 0.0300(17) 0.0035(15) -0.0064(13) 0.0026(15)
C45 0.047(2) 0.051(2) 0.042(2) 0.0071(16) -0.0059(16) -0.0073(16)
C46 0.055(2) 0.0407(19) 0.049(2) 0.0085(16) -0.0173(17) 0.0016(16)
C47 0.0404(18) 0.049(2) 0.0351(18) 0.0022(15) -0.0059(14) 0.0029(15)
C48 0.047(2) 0.048(2) 0.0375(19) 0.0061(16) -0.0083(15) -0.0023(15)

loop_
_atom_type_symbol
_atom_type_description
_atom_type_scat_dispersion_real
_atom_type_scat_dispersion_imag
_atom_type_scat_source
C C 0.0033 0.0016 'International Tables Vol C Tables 4.2.6.8 and 6.1.1.4'
H H 0.0000 0.0000 'International Tables Vol C Tables 4.2.6.8 and 6.1.1.4'
O O 0.0106 0.0060 'International Tables Vol C Tables 4.2.6.8 and 6.1.1.4'

loop_
_geom_angle_atom_site_label_1
_geom_angle_atom_site_label_2
_geom_angle_atom_site_label_3
_geom_angle
C1 O1 H1A 109.5
C3 O3 C2 113.5(2)
C18 O4 C23 119.9(3)
C24 O6 H6A 109.5
O2 C1 O1 123.8(3)
O2 C1 C2 126.1(3)
O1 C1 C2 110.1(3)
O3 C2 C1 109.8(3)
O3 C2 H2A 109.7
C1 C2 H2A 109.7
O3 C2 H2B 109.7
C1 C2 H2B 109.7
H2A C2 H2B 108.2
C4 C3 O3 118.1(3)
C4 C3 C8 122.0(3)
O3 C3 C8 119.8(3)
C3 C4 C5 118.9(3)
C3 C4 C13 122.1(3)
C5 C4 C13 118.9(3)
C9 C5 C6 118.6(3)
C9 C5 C4 122.4(3)
C6 C5 C4 119.0(3)
C7 C6 C5 119.3(3)
C7 C6 C12 121.8(4)
C5 C6 C12 118.9(4)
C8 C7 C6 121.0(4)
C8 C7 H7A 119.5
C6 C7 H7A 119.5
C7 C8 C3 119.7(3)
C7 C8 H8A 120.2
C3 C8 H8A 120.2
C10 C9 C5 119.9(4)
C10 C9 H9A 120.0
C5 C9 H9A 120.0
C9 C10 C11 120.8(5)
C9 C10 H10A 119.6
C11 C10 H10A 119.6
C12 C11 C10 120.1(4)
C12 C11 H11A 120.0
C10 C11 H11A 120.0
C11 C12 C6 121.5(5)
C11 C12 H12A 119.2
C6 C12 H12A 119.2
C18 C13 C14 118.6(3)
C18 C13 C4 120.8(3)
C14 C13 C4 120.5(3)
C15 C14 C19 118.2(3)
C15 C14 C13 120.2(3)
C19 C14 C13 121.6(3)
C16 C15 C14 118.2(3)
C16 C15 C22 122.6(3)
C14 C15 C22 119.2(3)
C17 C16 C15 121.9(3)
C17 C16 H16A 119.1
C15 C16 H16A 119.1
C16 C17 C18 119.2(3)
C16 C17 H17A 120.4
C18 C17 H17A 120.4
C13 C18 O4 115.7(3)
C13 C18 C17 121.8(3)
O4 C18 C17 122.5(3)
C20 C19 C14 120.3(4)
C20 C19 H19A 119.8
C14 C19 H19A 119.8
C19 C20 C21 121.6(4)
C19 C20 H20A 119.2
C21 C20 H20A 119.2
C22 C21 C20 119.6(3)
C22 C21 H21A 120.2
C20 C21 H21A 120.2
C21 C22 C15 121.0(4)
C21 C22 H22A 119.5
C15 C22 H22A 119.5
O4 C23 C24 107.1(3)
O4 C23 H23A 110.3
C24 C23 H23A 110.3
O4 C23 H23B 110.3
C24 C23 H23B 110.3
H23A C23 H23B 108.5
O5 C24 O6 122.8(3)
O5 C24 C23 125.8(3)
O6 C24 C23 111.4(3)
C25 O8 H8B 109.5
C27 O9 C26 118.5(3)
C44 O10 C47 110.3(2)
C48 O12 H12B 109.5
O7 C25 O8 123.8(3)
O7 C25 C26 122.0(3)
O8 C25 C26 114.2(3)
O9 C26 C25 112.0(3)
O9 C26 H26A 109.2
C25 C26 H26A 109.2
O9 C26 H26B 109.2
C25 C26 H26B 109.2
H26A C26 H26B 107.9
O9 C27 C32 116.9(3)
O9 C27 C28 122.8(3)
C32 C27 C28 120.2(3)
C29 C28 C27 120.7(3)
C29 C28 H28A 119.6
C27 C28 H28A 119.6
C28 C29 C30 121.6(3)
C28 C29 H29A 119.2
C30 C29 H29A 119.2
C29 C30 C33 122.5(4)
C29 C30 C31 118.5(3)
C33 C30 C31 119.0(3)
C36 C31 C30 117.7(3)
C36 C31 C32 122.3(3)
C30 C31 C32 120.0(3)
C27 C32 C31 118.9(3)
C27 C32 C37 122.3(3)
C31 C32 C37 118.7(3)
C34 C33 C30 121.7(4)
C34 C33 H33A 119.1
C30 C33 H33A 119.1
C33 C34 C35 118.9(4)
C33 C34 H34A 120.6
C35 C34 H34A 120.6
C36 C35 C34 121.4(4)
C36 C35 H35A 119.3
C34 C35 H35A 119.3
C35 C36 C31 121.2(4)
C35 C36 H36A 119.4
C31 C36 H36A 119.4
C44 C37 C38 118.5(3)
C44 C37 C32 120.9(3)
C38 C37 C32 120.2(3)
C43 C38 C39 117.9(3)
C43 C38 C37 122.3(3)
C39 C38 C37 119.8(3)
C40 C39 C38 119.4(3)
C40 C39 C46 122.0(3)
C38 C39 C46 118.6(3)
C41 C40 C39 120.6(4)
C41 C40 H40A 119.7
C39 C40 H40A 119.7
C40 C41 C42 120.3(3)
C40 C41 H41A 119.8
C42 C41 H41A 119.8
C43 C42 C41 120.4(4)
C43 C42 H42A 119.8
C41 C42 H42A 119.8
C42 C43 C38 121.3(4)
C42 C43 H43A 119.3
C38 C43 H43A 119.3
C37 C44 O10 119.5(3)
C37 C44 C45 121.9(3)
O10 C44 C45 118.6(3)
C46 C45 C44 119.9(3)
C46 C45 H45A 120.1
C44 C45 H45A 120.1
C45 C46 C39 121.3(3)
C45 C46 H46A 119.3
C39 C46 H46A 119.3
O10 C47 C48 111.8(3)
O10 C47 H47A 109.3
C48 C47 H47A 109.3
O10 C47 H47B 109.3
C48 C47 H47B 109.3
H47A C47 H47B 107.9
O11 C48 O12 124.2(3)
O11 C48 C47 122.4(3)
O12 C48 C47 113.4(3)

loop_
_geom_bond_atom_site_label_1
_geom_bond_atom_site_label_2
_geom_bond_distance
O1 C1 1.295(4)
O1 H1A 0.8200
O2 C1 1.219(4)
O3 C3 1.392(4)
O3 C2 1.411(4)
O4 C18 1.376(4)
O4 C23 1.410(4)
O5 C24 1.184(4)
O6 C24 1.322(4)
O6 H6A 0.8200
C1 C2 1.485(5)
C2 H2A 0.9700
C2 H2B 0.9700
C3 C4 1.367(4)
C3 C8 1.400(5)
C4 C5 1.434(5)
C4 C13 1.490(4)
C5 C9 1.410(5)
C5 C6 1.422(5)
C6 C7 1.402(5)
C6 C12 1.431(5)
C7 C8 1.369(5)
C7 H7A 0.9300
C8 H8A 0.9300
C9 C10 1.395(6)
C9 H9A 0.9300
C10 C11 1.403(7)
C10 H10A 0.9300
C11 C12 1.336(7)
C11 H11A 0.9300
C12 H12A 0.9300
C13 C18 1.367(4)
C13 C14 1.433(4)
C14 C15 1.412(5)
C14 C19 1.417(4)
C15 C16 1.403(5)
C15 C22 1.422(5)
C16 C17 1.373(5)
C16 H16A 0.9300
C17 C18 1.406(5)
C17 H17A 0.9300
C19 C20 1.363(5)
C19 H19A 0.9300
C20 C21 1.391(6)
C20 H20A 0.9300
C21 C22 1.354(5)
C21 H21A 0.9300
C22 H22A 0.9300
C23 C24 1.487(4)
C23 H23A 0.9700
C23 H23B 0.9700
O7 C25 1.203(4)
O8 C25 1.302(4)
O8 H8B 0.8200
O9 C27 1.380(4)
O9 C26 1.418(4)
O10 C44 1.387(4)
O10 C47 1.421(4)
O11 C48 1.250(4)
O12 C48 1.273(4)
O12 H12B 0.8200
C25 C26 1.500(5)
C26 H26A 0.9700
C26 H26B 0.9700
C27 C32 1.388(4)
C27 C28 1.411(5)
C28 C29 1.358(5)
C28 H28A 0.9300
C29 C30 1.399(5)
C29 H29A 0.9300
C30 C33 1.410(5)
C30 C31 1.423(5)
C31 C36 1.422(5)
C31 C32 1.430(5)
C32 C37 1.492(4)
C33 C34 1.365(6)
C33 H33A 0.9300
C34 C35 1.403(6)
C34 H34A 0.9300
C35 C36 1.350(5)
C35 H35A 0.9300
C36 H36A 0.9300
C37 C44 1.386(4)
C37 C38 1.431(4)
C38 C43 1.403(5)
C38 C39 1.418(5)
C39 C40 1.409(5)
C39 C46 1.426(5)
C40 C41 1.359(6)
C40 H40A 0.9300
C41 C42 1.390(6)
C41 H41A 0.9300
C42 C43 1.367(5)
C42 H42A 0.9300
C43 H43A 0.9300
C44 C45 1.403(5)
C45 C46 1.354(5)
C45 H45A 0.9300
C46 H46A 0.9300
C47 C48 1.483(5)
C47 H47A 0.9700
C47 H47B 0.9700

loop_
_geom_hbond_atom_site_label_D
_geom_hbond_atom_site_label_H
_geom_hbond_atom_site_label_A
_geom_hbond_site_symmetry_A
_geom_hbond_distance_DH
_geom_hbond_distance_HA
_geom_hbond_distance_DA
_geom_hbond_angle_DHA
_geom_hbond_publ_flag
O1 H1A O7 2_666 0.82 1.78 2.598(4) 174.00 yes
O6 H6A O2 1_655 0.82 1.96 2.760(3) 167.00 yes
O8 H8B O2 2_666 0.82 1.95 2.770(4) 179.00 yes
O12 H12B O11 2_666 0.82 1.87 2.671(4) 166.00 yes
C2 H2A O5 . 0.97 2.42 3.360(5) 162.00 yes
C47 H47A O5 . 0.97 2.39 3.139(4) 134.00 yes
C47 H47B O7 . 0.97 2.44 3.236(4) 139.00 yes

loop_
_geom_torsion_atom_site_label_1
_geom_torsion_atom_site_label_2
_geom_torsion_atom_site_label_3
_geom_torsion_atom_site_label_4
_geom_torsion
C3 O3 C2 C1 171.3(3)
O2 C1 C2 O3 -1.7(6)
O1 C1 C2 O3 178.8(3)
C2 O3 C3 C4 -135.6(3)
C2 O3 C3 C8 47.3(4)
O3 C3 C4 C5 -180.0(3)
C8 C3 C4 C5 -2.9(5)
O3 C3 C4 C13 2.5(4)
C8 C3 C4 C13 179.6(3)
C3 C4 C5 C9 -179.3(3)
C13 C4 C5 C9 -1.7(4)
C3 C4 C5 C6 0.5(4)
C13 C4 C5 C6 178.2(3)
C9 C5 C6 C7 -178.7(3)
C4 C5 C6 C7 1.5(5)
C9 C5 C6 C12 1.7(5)
C4 C5 C6 C12 -178.1(3)
C5 C6 C7 C8 -1.2(5)
C12 C6 C7 C8 178.3(3)
C6 C7 C8 C3 -1.1(5)
C4 C3 C8 C7 3.2(5)
O3 C3 C8 C7 -179.8(3)
C6 C5 C9 C10 -2.3(5)
C4 C5 C9 C10 177.5(3)
C5 C9 C10 C11 2.6(6)
C9 C10 C11 C12 -2.2(7)
C10 C11 C12 C6 1.6(7)
C7 C6 C12 C11 179.1(4)
C5 C6 C12 C11 -1.4(6)
C3 C4 C13 C18 72.8(4)
C5 C4 C13 C18 -104.8(4)
C3 C4 C13 C14 -110.4(3)
C5 C4 C13 C14 72.0(4)
C18 C13 C14 C15 4.7(5)
C4 C13 C14 C15 -172.1(3)
C18 C13 C14 C19 -173.9(3)
C4 C13 C14 C19 9.2(5)
C19 C14 C15 C16 177.5(3)
C13 C14 C15 C16 -1.2(5)
C19 C14 C15 C22 -2.0(5)
C13 C14 C15 C22 179.3(3)
C14 C15 C16 C17 -1.3(6)
C22 C15 C16 C17 178.2(4)
C15 C16 C17 C18 0.2(6)
C14 C13 C18 O4 176.1(3)
C4 C13 C18 O4 -7.1(5)
C14 C13 C18 C17 -5.9(5)
C4 C13 C18 C17 171.0(3)
C23 O4 C18 C13 172.5(3)
C23 O4 C18 C17 -5.5(5)
C16 C17 C18 C13 3.5(6)
C16 C17 C18 O4 -178.6(3)
C15 C14 C19 C20 1.1(5)
C13 C14 C19 C20 179.8(3)
C14 C19 C20 C21 0.5(6)
C19 C20 C21 C22 -1.2(6)
C20 C21 C22 C15 0.2(6)
C16 C15 C22 C21 -178.1(4)
C14 C15 C22 C21 1.3(6)
C18 O4 C23 C24 175.2(3)
O4 C23 C24 O5 -11.5(6)
O4 C23 C24 O6 168.9(3)
C27 O9 C26 C25 -72.3(4)
O7 C25 C26 O9 -21.7(5)
O8 C25 C26 O9 160.7(3)
C26 O9 C27 C32 177.6(3)
C26 O9 C27 C28 -2.6(5)
O9 C27 C28 C29 -177.5(3)
C32 C27 C28 C29 2.3(5)
C27 C28 C29 C30 0.1(6)
C28 C29 C30 C33 177.2(4)
C28 C29 C30 C31 -1.5(5)
C29 C30 C31 C36 177.7(3)
C33 C30 C31 C36 -1.1(5)
C29 C30 C31 C32 0.6(5)
C33 C30 C31 C32 -178.1(3)
O9 C27 C32 C31 176.7(3)
C28 C27 C32 C31 -3.1(5)
O9 C27 C32 C37 -1.5(4)
C28 C27 C32 C37 178.8(3)
C36 C31 C32 C27 -175.3(3)
C30 C31 C32 C27 1.6(5)
C36 C31 C32 C37 2.9(5)
C30 C31 C32 C37 179.8(3)
C29 C30 C33 C34 -176.3(4)
C31 C30 C33 C34 2.4(6)
C30 C33 C34 C35 -1.5(7)
C33 C34 C35 C36 -0.7(7)
C34 C35 C36 C31 2.0(6)
C30 C31 C36 C35 -1.1(5)
C32 C31 C36 C35 175.9(4)
C27 C32 C37 C44 -93.5(4)
C31 C32 C37 C44 88.3(4)
C27 C32 C37 C38 94.2(4)
C31 C32 C37 C38 -83.9(4)
C44 C37 C38 C43 177.9(3)
C32 C37 C38 C43 -9.7(5)
C44 C37 C38 C39 0.1(5)
C32 C37 C38 C39 172.6(3)
C43 C38 C39 C40 1.2(5)
C37 C38 C39 C40 179.1(3)
C43 C38 C39 C46 -178.3(3)
C37 C38 C39 C46 -0.5(5)
C38 C39 C40 C41 -1.6(5)
C46 C39 C40 C41 177.9(4)
C39 C40 C41 C42 1.4(6)
C40 C41 C42 C43 -0.8(7)
C41 C42 C43 C38 0.5(6)
C39 C38 C43 C42 -0.7(5)
C37 C38 C43 C42 -178.5(4)
C38 C37 C44 O10 178.1(3)
C32 C37 C44 O10 5.7(5)
C38 C37 C44 C45 -1.3(5)
C32 C37 C44 C45 -173.7(3)
C47 O10 C44 C37 98.8(3)
C47 O10 C44 C45 -81.7(4)
C37 C44 C45 C46 2.9(5)
O10 C44 C45 C46 -176.5(3)
C44 C45 C46 C39 -3.2(5)
C40 C39 C46 C45 -177.5(3)
C38 C39 C46 C45 2.1(5)
C44 O10 C47 C48 174.6(3)
O10 C47 C48 O11 4.3(5)
O10 C47 C48 O12 -176.2(3)

loop_
_cod_related_entry_id
_cod_related_entry_database
_cod_related_entry_code
1 ChemSpider 1002132
